data_4075343
loop_
_publ_author_name
'Matsuo, Yutaka'
'Mitani, Yuichi'
'Zhong, Yu-Wu'
'Nakamura, Eiichi'

_publ_section_title
;
 Remote Chirality Transfer within a Coordination Sphere by the Use of a
 Ligand Possessing a Concave Cavity
;
_journal_coden_ASTM ORGND7
_journal_issue 11
_journal_name_full Organometallics
_journal_page_first 2826
_journal_page_last 2832
_journal_paper_doi 10.1021/om060234c
_journal_volume 25
_journal_year 2006
_chemical_compound_source 'synthesis as described'
_chemical_formula_sum 'C99 H49 Br P2 Ru'
_chemical_formula_weight 1481.3
_space_group_IT_number 4
_symmetry_cell_setting monoclinic
_symmetry_Int_Tables_number 4
_symmetry_space_group_name_Hall 'P 2yb'
_symmetry_space_group_name_H-M 'P 1 21 1'
_atom_sites_solution_hydrogens geom
_atom_sites_solution_primary direct
_atom_sites_solution_secondary difmap
_audit_creation_date 2005-01-06T21:52:40-00:00
_cell_angle_alpha 90
_cell_angle_beta 94.366(3)
_cell_angle_gamma 90
_cell_formula_units_Z 4
_cell_length_a 10.5860(3)
_cell_length_b 26.7560(13)
_cell_length_c 21.8930(9)
_cell_measurement_reflns_used 44838
_cell_measurement_temperature 153(2)
_cell_measurement_theta_max 25.72
_cell_measurement_theta_min 2.21
_cell_measurement_wavelength 0.71073
_cell_volume 6183.0(4)
_computing_cell_refinement Scalepack(HKL)
_computing_data_collection Xpress(MacScience)
_computing_data_reduction 'Denzo and Scalepack(HKL)'
_computing_molecular_graphics 'Ortep-3 for Windows (Farrugia, 1997)'
_computing_structure_refinement 'SHELXL-97 (Sheldrick, 1997)'
_computing_structure_solution 'SHELXS-97 (Sheldrick, 1997)'
_diffrn_ambient_temperature 153(2)
_diffrn_measured_fraction_theta_full 0.982
_diffrn_measured_fraction_theta_max 0.982
_diffrn_radiation_monochromator graphite
_diffrn_radiation_probe x-ray
_diffrn_radiation_type MoK\a
_diffrn_radiation_wavelength 0.71073
_diffrn_reflns_av_unetI/netI 0.0298
_diffrn_reflns_limit_h_max 12
_diffrn_reflns_limit_h_min 0
_diffrn_reflns_limit_k_max 32
_diffrn_reflns_limit_k_min 0
_diffrn_reflns_limit_l_max 26
_diffrn_reflns_limit_l_min -26
_diffrn_reflns_number 11858
_diffrn_reflns_theta_full 25.72
_diffrn_reflns_theta_max 25.72
_diffrn_reflns_theta_min 2.21
_exptl_absorpt_coefficient_mu 1.011
_exptl_absorpt_correction_type none
_exptl_crystal_colour orange
_exptl_crystal_density_diffrn 1.591
_exptl_crystal_density_method 'not measured'
_exptl_crystal_description prism
_exptl_crystal_F_000 3008
_exptl_crystal_size_max 0.45
_exptl_crystal_size_mid 0.40
_exptl_crystal_size_min 0.20
_refine_diff_density_max 1.133
_refine_diff_density_min -1.015
_refine_diff_density_rms 0.134
_refine_ls_abs_structure_details 'Flack H D (1983), Acta Cryst. A39, 876-881'
_refine_ls_abs_structure_Flack 0.102(9)
_refine_ls_extinction_coef 0.0193(9)
_refine_ls_extinction_expression Fc^*^=kFc[1+0.001xFc^2^\l^3^/sin(2\q)]^-1/4^
_refine_ls_extinction_method SHELXL
_refine_ls_goodness_of_fit_ref 1.039
_refine_ls_hydrogen_treatment mixed
_refine_ls_matrix_type full
_refine_ls_number_parameters 1856
_refine_ls_number_reflns 11858
_refine_ls_number_restraints 1
_refine_ls_restrained_S_all 1.039
_refine_ls_R_factor_all 0.062
_refine_ls_R_factor_gt 0.057
_refine_ls_shift/su_max 0.001
_refine_ls_shift/su_mean 0
_refine_ls_structure_factor_coef Fsqd
_refine_ls_weighting_details 'calc w=1/[\s^2^(Fo^2^)+(0.1232P)^2^+2.8986P] where P=(Fo^2^+2Fc^2^)/3'
_refine_ls_weighting_scheme calc
_refine_ls_wR_factor_gt 0.1461
_refine_ls_wR_factor_ref 0.1517
_reflns_number_gt 10890
_reflns_number_total 11858
_reflns_threshold_expression >2sigma(I)
_cod_data_source_file om060234csi20060314_091734.cif
_cod_data_source_block RuproBr
_cod_original_sg_symbol_H-M 'P 21'
_cod_database_code 4075343

loop_
_symmetry_equiv_pos_as_xyz
'x, y, z'
'-x, y+1/2, -z'

loop_
_atom_site_label
_atom_site_type_symbol
_atom_site_fract_x
_atom_site_fract_y
_atom_site_fract_z
_atom_site_U_iso_or_equiv
_atom_site_adp_type
_atom_site_occupancy
_atom_site_symmetry_multiplicity
_atom_site_calc_flag
_atom_site_refinement_flags
Ru1 Ru 0.21410(5) 0.86336(2) 0.01870(3) 0.03423(16) Uani 1 1 d .
Ru2 Ru 0.65175(5) 1.03972(2) -0.58077(2) 0.03564(16) Uani 1 1 d .
Br1 Br 0.00894(7) 0.81139(3) 0.00848(4) 0.0432(2) Uani 1 1 d .
Br2 Br 0.43895(7) 1.03530(3) -0.64486(3) 0.0450(2) Uani 1 1 d .
P1 P 0.27865(19) 0.79777(8) 0.08583(10) 0.0383(4) Uani 1 1 d .
P2 P 0.28816(19) 0.80734(8) -0.05363(9) 0.0394(4) Uani 1 1 d .
P3 P 0.7121(2) 0.97585(8) -0.64608(9) 0.0398(4) Uani 1 1 d .
P4 P 0.7158(2) 1.08941(8) -0.66203(9) 0.0401(4) Uani 1 1 d .
C1 C 0.1007(6) 0.9367(3) 0.0006(3) 0.0333(14) Uani 1 1 d .
C2 C 0.1302(7) 0.9299(3) 0.0654(3) 0.0338(14) Uani 1 1 d .
C3 C 0.2664(7) 0.9319(3) 0.0755(3) 0.0343(15) Uani 1 1 d .
C4 C 0.3189(6) 0.9394(2) 0.0169(4) 0.0325(15) Uani 1 1 d .
C5 C 0.2141(7) 0.9431(3) -0.0285(3) 0.0354(15) Uani 1 1 d .
C6 C -0.0294(7) 0.9549(3) -0.0256(4) 0.0418(17) Uani 1 1 d .
C7 C 0.0402(8) 0.9393(3) 0.1141(3) 0.0392(16) Uani 1 1 d .
C8 C 0.3333(8) 0.9466(3) 0.1357(4) 0.0421(17) Uani 1 1 d .
C9 C 0.4449(7) 0.9649(3) 0.0103(4) 0.0440(18) Uani 1 1 d .
C10 C 0.2212(7) 0.9707(3) -0.0890(3) 0.0379(16) Uani 1 1 d .
C11 C -0.0884(8) 0.9837(3) 0.0253(4) 0.0433(17) Uani 1 1 d .
C12 C -0.0590(8) 0.9773(4) 0.0870(4) 0.0432(18) Uani 1 1 d .
C13 C 0.1104(8) 0.9730(3) 0.1629(3) 0.0431(18) Uani 1 1 d .
C14 C 0.2389(9) 0.9762(3) 0.1718(3) 0.0438(18) Uani 1 1 d .
C15 C 0.4274(8) 0.9891(3) 0.1237(4) 0.0426(17) Uani 1 1 d .
C16 C 0.4774(7) 0.9963(3) 0.0683(4) 0.0425(17) Uani 1 1 d .
C17 C 0.4234(8) 1.0078(3) -0.0354(4) 0.0424(17) Uani 1 1 d .
C18 C 0.3254(8) 1.0102(3) -0.0793(4) 0.0438(18) Uani 1 1 d .
C19 C 0.1031(8) 1.0051(3) -0.0977(3) 0.0406(17) Uani 1 1 d .
C20 C -0.0039(8) 0.9986(3) -0.0687(4) 0.0443(18) Uani 1 1 d .
C21 C -0.1305(8) 1.0322(3) 0.0041(4) 0.0477(19) Uani 1 1 d .
C22 C -0.0696(8) 1.0184(3) 0.1278(4) 0.0448(18) Uani 1 1 d .
C23 C 0.0351(8) 1.0160(3) 0.1749(4) 0.0436(18) Uani 1 1 d .
C24 C 0.2954(9) 1.0224(3) 0.1944(4) 0.0463(19) Uani 1 1 d .
C25 C 0.4129(8) 1.0296(3) 0.1647(4) 0.0458(19) Uani 1 1 d .
C26 C 0.5133(8) 1.0463(3) 0.0520(4) 0.0479(19) Uani 1 1 d .
C27 C 0.4798(8) 1.0529(3) -0.0117(4) 0.0462(19) Uani 1 1 d .
C28 C 0.2796(10) 1.0582(3) -0.1007(4) 0.049(2) Uani 1 1 d .
C29 C 0.1434(10) 1.0547(3) -0.1119(4) 0.050(2) Uani 1 1 d .
C30 C -0.0786(8) 1.0412(4) -0.0544(4) 0.0468(18) Uani 1 1 d .
C31 C -0.1482(9) 1.0720(4) 0.0428(5) 0.054(2) Uani 1 1 d .
C32 C -0.1163(8) 1.0647(4) 0.1081(4) 0.049(2) Uani 1 1 d .
C33 C 0.0895(10) 1.0600(4) 0.1984(4) 0.052(2) Uani 1 1 d .
C34 C 0.2231(10) 1.0630(4) 0.2085(4) 0.051(2) Uani 1 1 d .
C35 C 0.4527(10) 1.0778(3) 0.1509(4) 0.052(2) Uani 1 1 d .
C36 C 0.5039(9) 1.0864(3) 0.0928(5) 0.052(2) Uani 1 1 d .
C37 C 0.4384(9) 1.0990(3) -0.0346(5) 0.054(2) Uani 1 1 d .
C38 C 0.3361(9) 1.1024(3) -0.0805(4) 0.0472(19) Uani 1 1 d .
C39 C 0.0713(10) 1.0968(4) -0.1001(4) 0.053(2) Uani 1 1 d .
C40 C -0.0452(9) 1.0897(4) -0.0709(4) 0.052(2) Uani 1 1 d .
C41 C -0.1095(9) 1.1217(4) 0.0270(4) 0.053(2) Uani 1 1 d .
C42 C -0.0578(9) 1.1105(4) 0.1306(4) 0.051(2) Uani 1 1 d .
C43 C 0.0413(10) 1.1079(4) 0.1764(4) 0.051(2) Uani 1 1 d .
C44 C 0.2625(10) 1.1133(4) 0.1936(4) 0.052(2) Uani 1 1 d .
C45 C 0.3761(10) 1.1200(3) 0.1649(4) 0.053(2) Uani 1 1 d .
C46 C 0.4607(9) 1.1350(3) 0.0705(4) 0.0494(19) Uani 1 1 d .
C47 C 0.4281(10) 1.1408(3) 0.0079(5) 0.055(2) Uani 1 1 d .
C48 C 0.2593(11) 1.1455(3) -0.0681(4) 0.054(2) Uani 1 1 d .
C49 C 0.1258(11) 1.1419(4) -0.0780(4) 0.058(2) Uani 1 1 d .
C50 C -0.0577(10) 1.1303(4) -0.0289(5) 0.055(2) Uani 1 1 d .
C51 C -0.0535(9) 1.1454(3) 0.0819(4) 0.052(2) Uani 1 1 d .
C52 C 0.1515(11) 1.1410(3) 0.1729(4) 0.054(2) Uani 1 1 d .
C53 C 0.3777(9) 1.1557(3) 0.1153(4) 0.050(2) Uani 1 1 d .
C54 C 0.3157(10) 1.1697(3) -0.0124(4) 0.052(2) Uani 1 1 d .
C55 C 0.0504(12) 1.1633(4) -0.0324(5) 0.061(3) Uani 1 1 d .
C56 C 0.0504(10) 1.1778(3) 0.0783(4) 0.055(2) Uani 1 1 d .
C57 C 0.1542(10) 1.1754(3) 0.1246(5) 0.055(2) Uani 1 1 d .
C58 C 0.2683(10) 1.1821(3) 0.0951(4) 0.049(2) Uani 1 1 d .
C59 C 0.2391(10) 1.1899(3) 0.0301(5) 0.053(2) Uani 1 1 d .
C60 C 0.1028(11) 1.1868(3) 0.0199(5) 0.058(2) Uani 1 1 d .
C61 C -0.1229(8) 0.9176(3) -0.0574(4) 0.0464(19) Uani 1 1 d .
H61A H -0.1992 0.9348 -0.0716 0.07 Uiso 1 1 calc R
H61B H -0.1427 0.892 -0.029 0.07 Uiso 1 1 calc R
H61C H -0.0855 0.9027 -0.0916 0.07 Uiso 1 1 calc R
C62 C -0.0177(9) 0.8932(4) 0.1415(4) 0.051(2) Uani 1 1 d .
H62A H -0.0731 0.9032 0.172 0.076 Uiso 1 1 calc R
H62B H 0.0485 0.8724 0.16 0.076 Uiso 1 1 calc R
H62C H -0.065 0.8748 0.1097 0.076 Uiso 1 1 calc R
C63 C 0.3992(10) 0.9061(3) 0.1759(4) 0.054(2) Uani 1 1 d .
H63A H 0.4373 0.921 0.2127 0.082 Uiso 1 1 calc R
H63B H 0.4634 0.8903 0.154 0.082 Uiso 1 1 calc R
H63C H 0.338 0.8816 0.1863 0.082 Uiso 1 1 calc R
C64 C 0.5583(8) 0.9332(4) -0.0064(5) 0.053(2) Uani 1 1 d .
H64A H 0.631 0.9543 -0.009 0.079 Uiso 1 1 calc R
H64B H 0.5383 0.9171 -0.0451 0.079 Uiso 1 1 calc R
H64C H 0.5764 0.9082 0.0246 0.079 Uiso 1 1 calc R
C65 C 0.2366(10) 0.9390(3) -0.1467(4) 0.049(2) Uani 1 1 d .
H65A H 0.2399 0.9606 -0.1816 0.073 Uiso 1 1 calc R
H65B H 0.1658 0.9166 -0.1531 0.073 Uiso 1 1 calc R
H65C H 0.3135 0.92 -0.1414 0.073 Uiso 1 1 calc R
C66 C 0.2692(7) 0.7387(3) 0.0427(4) 0.0411(17) Uani 1 1 d .
H66 H 0.1795 0.7318 0.0316 0.049 Uiso 1 1 calc R
C67 C 0.3336(8) 0.7474(3) -0.0164(4) 0.0454(18) Uani 1 1 d .
H67A H 0.3115 0.7203 -0.0447 0.054 Uiso 1 1 calc R
H67B H 0.4247 0.7468 -0.0073 0.054 Uiso 1 1 calc R
C68 C 0.3258(9) 0.6930(3) 0.0772(4) 0.050(2) Uani 1 1 d .
H68A H 0.2839 0.6881 0.1141 0.075 Uiso 1 1 calc R
H68B H 0.4146 0.6983 0.0873 0.075 Uiso 1 1 calc R
H68C H 0.3144 0.6639 0.0517 0.075 Uiso 1 1 calc R
C69 C 0.4447(9) 0.7953(4) 0.1159(5) 0.054(2) Uani 1 1 d .
C70 C 0.5313(9) 0.8228(4) 0.0835(5) 0.059(2) Uani 1 1 d .
H70 H 0.5017 0.8423 0.0502 0.071 Uiso 1 1 calc R
C71 C 0.6597(11) 0.8212(5) 0.1004(7) 0.087(4) Uani 1 1 d .
H71 H 0.7165 0.8388 0.078 0.105 Uiso 1 1 calc R
C72 C 0.7029(12) 0.7932(6) 0.1508(8) 0.101(6) Uani 1 1 d .
H72 H 0.7892 0.7919 0.1624 0.121 Uiso 1 1 calc R
C73 C 0.6199(13) 0.7676(6) 0.1836(8) 0.101(5) Uani 1 1 d .
H73 H 0.6494 0.7494 0.2179 0.121 Uiso 1 1 calc R
C74 C 0.4910(11) 0.7686(4) 0.1659(5) 0.066(3) Uani 1 1 d .
H74 H 0.4353 0.7508 0.1885 0.079 Uiso 1 1 calc R
C75 C 0.1888(8) 0.7816(3) 0.1529(4) 0.0440(18) Uani 1 1 d .
C76 C 0.2247(11) 0.7971(4) 0.2123(4) 0.057(2) Uani 1 1 d .
H76 H 0.2992 0.8152 0.2201 0.068 Uiso 1 1 calc R
C77 C 0.1503(13) 0.7857(4) 0.2601(5) 0.064(3) Uani 1 1 d .
H77 H 0.1749 0.797 0.2994 0.077 Uiso 1 1 calc R
C78 C 0.0438(11) 0.7588(4) 0.2506(5) 0.061(2) Uani 1 1 d .
H78 H -0.0054 0.7519 0.283 0.073 Uiso 1 1 calc R
C79 C 0.0074(10) 0.7413(4) 0.1922(5) 0.058(2) Uani 1 1 d .
H79 H -0.0655 0.7221 0.1854 0.069 Uiso 1 1 calc R
C80 C 0.0803(9) 0.7526(4) 0.1443(4) 0.049(2) Uani 1 1 d .
H80 H 0.056 0.7405 0.1053 0.059 Uiso 1 1 calc R
C81 C 0.1735(9) 0.7905(3) -0.1171(4) 0.0450(18) Uani 1 1 d .
C82 C 0.1805(9) 0.7470(4) -0.1515(4) 0.0494(19) Uani 1 1 d .
H82 H 0.2435 0.7236 -0.1408 0.059 Uiso 1 1 calc R
C83 C 0.0942(10) 0.7377(4) -0.2022(5) 0.058(2) Uani 1 1 d .
H83 H 0.0991 0.7081 -0.2244 0.069 Uiso 1 1 calc R
C84 C 0.0033(11) 0.7722(5) -0.2188(5) 0.068(3) Uani 1 1 d .
H84 H -0.0527 0.7663 -0.2528 0.081 Uiso 1 1 calc R
C85 C -0.0064(9) 0.8154(5) -0.1858(4) 0.065(3) Uani 1 1 d .
H85 H -0.0682 0.8389 -0.1978 0.078 Uiso 1 1 calc R
C86 C 0.0764(8) 0.8241(4) -0.1343(4) 0.049(2) Uani 1 1 d .
H86 H 0.0667 0.8528 -0.111 0.059 Uiso 1 1 calc R
C87 C 0.4293(8) 0.8175(3) -0.0976(4) 0.0439(17) Uani 1 1 d .
C88 C 0.4113(9) 0.8317(3) -0.1599(4) 0.0469(19) Uani 1 1 d .
H88 H 0.3298 0.8362 -0.1781 0.056 Uiso 1 1 calc R
C89 C 0.5152(10) 0.8390(4) -0.1937(5) 0.059(2) Uani 1 1 d .
H89 H 0.5032 0.8493 -0.2342 0.071 Uiso 1 1 calc R
C90 C 0.6380(11) 0.8309(4) -0.1672(6) 0.069(3) Uani 1 1 d .
H90 H 0.7073 0.8355 -0.1903 0.083 Uiso 1 1 calc R
C91 C 0.6564(9) 0.8161(4) -0.1070(6) 0.060(2) Uani 1 1 d .
H91 H 0.7377 0.8102 -0.0893 0.072 Uiso 1 1 calc R
C92 C 0.5511(8) 0.8100(4) -0.0728(5) 0.057(2) Uani 1 1 d .
H92 H 0.5639 0.8005 -0.0319 0.068 Uiso 1 1 calc R
C101 C 0.5480(7) 1.0658(4) -0.4978(3) 0.0397(17) Uani 1 1 d .
C102 C 0.5751(8) 1.0132(3) -0.4937(3) 0.0404(17) Uani 1 1 d .
C103 C 0.7106(8) 1.0083(3) -0.4869(3) 0.0392(17) Uani 1 1 d .
C104 C 0.7643(7) 1.0572(3) -0.4892(3) 0.0388(16) Uani 1 1 d .
C105 C 0.6621(7) 1.0924(3) -0.4940(3) 0.0351(15) Uani 1 1 d .
C106 C 0.4203(8) 1.0888(4) -0.4820(4) 0.049(2) Uani 1 1 d .
C107 C 0.4812(10) 0.9749(4) -0.4737(4) 0.051(2) Uani 1 1 d .
C108 C 0.7738(9) 0.9630(4) -0.4578(4) 0.051(2) Uani 1 1 d .
C109 C 0.8949(8) 1.0693(4) -0.4577(4) 0.053(2) Uani 1 1 d .
C110 C 0.6749(9) 1.1462(3) -0.4722(4) 0.0478(19) Uani 1 1 d .
C111 C 0.3616(8) 1.0515(4) -0.4386(4) 0.053(2) Uani 1 1 d .
C112 C 0.3866(9) 1.0030(4) -0.4356(4) 0.056(2) Uani 1 1 d .
C113 C 0.5518(12) 0.9437(4) -0.4238(5) 0.058(2) Uani 1 1 d .
C114 C 0.6776(12) 0.9384(3) -0.4163(4) 0.058(3) Uani 1 1 d .
C115 C 0.8733(10) 0.9820(4) -0.4091(5) 0.058(2) Uani 1 1 d .
C116 C 0.9290(8) 1.0279(5) -0.4090(4) 0.059(3) Uani 1 1 d .
C117 C 0.8775(8) 1.1134(4) -0.4142(4) 0.049(2) Uani 1 1 d .
C118 C 0.7818(9) 1.1484(4) -0.4213(4) 0.0475(19) Uani 1 1 d .
C119 C 0.5637(9) 1.1572(3) -0.4328(4) 0.0467(19) Uani 1 1 d .
C120 C 0.4539(8) 1.1315(4) -0.4372(4) 0.0483(19) Uani 1 1 d .
C121 C 0.3248(9) 1.0777(4) -0.3857(4) 0.056(2) Uani 1 1 d .
C122 C 0.3781(11) 0.9766(4) -0.3764(5) 0.060(3) Uani 1 1 d .
C123 C 0.4777(12) 0.9402(4) -0.3702(5) 0.060(3) Uani 1 1 d .
C124 C 0.7394(14) 0.9293(4) -0.3563(5) 0.070(3) Uani 1 1 d .
C125 C 0.8599(12) 0.9562(5) -0.3515(4) 0.068(3) Uani 1 1 d .
C126 C 0.9698(8) 1.0506(5) -0.3500(4) 0.058(3) Uani 1 1 d .
C127 C 0.9398(9) 1.1043(5) -0.3556(4) 0.062(3) Uani 1 1 d .
C128 C 0.7428(10) 1.1730(4) -0.3675(4) 0.054(2) Uani 1 1 d .
C129 C 0.6079(9) 1.1790(3) -0.3752(4) 0.050(2) Uani 1 1 d .
C130 C 0.3813(9) 1.1274(4) -0.3840(4) 0.053(2) Uani 1 1 d .
C131 C 0.3114(10) 1.0537(5) -0.3300(5) 0.064(3) Uani 1 1 d .
C132 C 0.3383(11) 1.0008(5) -0.3256(5) 0.067(3) Uani 1 1 d .
C133 C 0.5343(15) 0.9302(4) -0.3125(5) 0.074(4) Uani 1 1 d .
C134 C 0.6714(14) 0.9239(4) -0.3052(4) 0.067(3) Uani 1 1 d .
C135 C 0.9050(12) 0.9771(5) -0.2963(5) 0.068(3) Uani 1 1 d .
C136 C 0.9619(10) 1.0259(5) -0.2959(5) 0.070(3) Uani 1 1 d .
C137 C 0.9056(9) 1.1308(5) -0.3027(4) 0.063(3) Uani 1 1 d .
C138 C 0.8021(11) 1.1655(4) -0.3102(5) 0.061(2) Uani 1 1 d .
C139 C 0.5368(10) 1.1764(4) -0.3238(4) 0.052(2) Uani 1 1 d .
C140 C 0.4192(10) 1.1498(4) -0.3288(4) 0.055(2) Uani 1 1 d .
C141 C 0.3542(10) 1.0759(4) -0.2726(4) 0.059(3) Uani 1 1 d .
C142 C 0.4031(13) 0.9906(5) -0.2663(5) 0.069(3) Uani 1 1 d .
C143 C 0.4963(15) 0.9571(5) -0.2584(5) 0.073(3) Uani 1 1 d .
C144 C 0.7159(17) 0.9464(5) -0.2474(5) 0.080(4) Uani 1 1 d .
C145 C 0.8303(13) 0.9719(5) -0.2425(5) 0.068(3) Uani 1 1 d .
C146 C 0.9239(11) 1.0529(5) -0.2422(5) 0.069(3) Uani 1 1 d .
C147 C 0.8951(9) 1.1048(5) -0.2462(4) 0.061(3) Uani 1 1 d .
C148 C 0.7300(10) 1.1615(4) -0.2568(4) 0.055(2) Uani 1 1 d .
C149 C 0.5983(10) 1.1671(4) -0.2644(4) 0.053(2) Uani 1 1 d .
C150 C 0.4078(10) 1.1228(4) -0.2706(4) 0.058(2) Uani 1 1 d .
C151 C 0.4091(11) 1.0379(5) -0.2334(4) 0.065(3) Uani 1 1 d .
C152 C 0.6085(15) 0.9662(5) -0.2183(4) 0.075(4) Uani 1 1 d .
C153 C 0.8425(14) 1.0202(5) -0.2094(4) 0.078(4) Uani 1 1 d .
C154 C 0.7876(10) 1.1236(4) -0.2168(4) 0.058(2) Uani 1 1 d .
C155 C 0.5203(11) 1.1347(4) -0.2314(4) 0.061(2) Uani 1 1 d .
C156 C 0.5177(12) 1.0477(4) -0.1942(5) 0.066(3) Uani 1 1 d .
C157 C 0.6180(13) 1.0120(5) -0.1869(4) 0.066(3) Uani 1 1 d .
C158 C 0.7385(12) 1.0383(5) -0.1825(4) 0.069(3) Uani 1 1 d .
C159 C 0.7100(12) 1.0920(4) -0.1862(4) 0.061(3) Uani 1 1 d .
C160 C 0.5736(11) 1.0975(4) -0.1933(4) 0.060(2) Uani 1 1 d .
C161 C 0.3238(8) 1.1065(4) -0.5331(4) 0.055(2) Uani 1 1 d .
H16L H 0.3638 1.1296 -0.5592 0.082 Uiso 1 1 calc R
H16M H 0.2545 1.1228 -0.5154 0.082 Uiso 1 1 calc R
H16N H 0.2925 1.0783 -0.5568 0.082 Uiso 1 1 calc R
C162 C 0.4206(12) 0.9413(4) -0.5237(5) 0.066(3) Uani 1 1 d .
H16R H 0.3637 0.9184 -0.5061 0.099 Uiso 1 1 calc R
H16S H 0.4854 0.9229 -0.5423 0.099 Uiso 1 1 calc R
H16T H 0.3745 0.9613 -0.5541 0.099 Uiso 1 1 calc R
C163 C 0.8264(13) 0.9238(4) -0.5001(5) 0.069(3) Uani 1 1 d .
H16O H 0.8637 0.8969 -0.4759 0.104 Uiso 1 1 calc R
H16P H 0.8896 0.9389 -0.5233 0.104 Uiso 1 1 calc R
H16Q H 0.7589 0.9111 -0.5275 0.104 Uiso 1 1 calc R
C164 C 1.0051(8) 1.0797(5) -0.4978(5) 0.057(2) Uani 1 1 d .
H16D H 1.0157 1.0517 -0.5244 0.085 Uiso 1 1 calc R
H16E H 1.0816 1.0848 -0.4721 0.085 Uiso 1 1 calc R
H16F H 0.9868 1.1091 -0.522 0.085 Uiso 1 1 calc R
C165 C 0.6939(12) 1.1864(4) -0.5197(5) 0.063(3) Uani 1 1 d .
H16I H 0.6257 1.1851 -0.5512 0.094 Uiso 1 1 calc R
H16J H 0.7729 1.1809 -0.5375 0.094 Uiso 1 1 calc R
H16K H 0.6952 1.2187 -0.5004 0.094 Uiso 1 1 calc R
C166 C 0.6753(8) 0.9988(3) -0.7256(4) 0.0426(18) Uani 1 1 d .
H166 H 0.5834 1.0036 -0.731 0.051 Uiso 1 1 calc R
C167 C 0.7353(8) 1.0495(3) -0.7305(4) 0.0437(18) Uani 1 1 d .
H16G H 0.6976 1.0663 -0.7666 0.052 Uiso 1 1 calc R
H16H H 0.8249 1.0453 -0.7355 0.052 Uiso 1 1 calc R
C168 C 0.7118(8) 0.9644(4) -0.7779(4) 0.0461(19) Uani 1 1 d .
H16A H 0.6724 0.9324 -0.774 0.069 Uiso 1 1 calc R
H16B H 0.8021 0.9604 -0.7756 0.069 Uiso 1 1 calc R
H16C H 0.6836 0.9791 -0.8166 0.069 Uiso 1 1 calc R
C169 C 0.6327(9) 0.9137(4) -0.6481(4) 0.0475(19) Uani 1 1 d .
C170 C 0.6970(10) 0.8701(4) -0.6306(4) 0.057(2) Uani 1 1 d .
H170 H 0.7824 0.8716 -0.617 0.068 Uiso 1 1 calc R
C171 C 0.6340(12) 0.8241(4) -0.6332(6) 0.071(3) Uani 1 1 d .
H171 H 0.6779 0.7949 -0.6224 0.085 Uiso 1 1 calc R
C172 C 0.5083(13) 0.8220(4) -0.6516(6) 0.075(3) Uani 1 1 d .
H172 H 0.4667 0.7913 -0.6531 0.09 Uiso 1 1 calc R
C173 C 0.4417(10) 0.8653(4) -0.6682(5) 0.060(2) Uani 1 1 d .
H173 H 0.3556 0.864 -0.6802 0.072 Uiso 1 1 calc R
C174 C 0.5077(9) 0.9111(4) -0.6665(4) 0.049(2) Uani 1 1 d .
H174 H 0.4644 0.9402 -0.6783 0.059 Uiso 1 1 calc R
C175 C 0.8815(8) 0.9598(3) -0.6483(4) 0.0445(18) Uani 1 1 d .
C176 C 0.9670(9) 0.9900(4) -0.6149(4) 0.055(2) Uani 1 1 d .
H176 H 0.9376 1.0148 -0.5898 0.066 Uiso 1 1 calc R
C177 C 1.0974(9) 0.9838(5) -0.6184(5) 0.064(3) Uani 1 1 d .
H177 H 1.1543 1.0042 -0.5956 0.077 Uiso 1 1 calc R
C178 C 1.1416(9) 0.9473(5) -0.6560(6) 0.066(3) Uani 1 1 d .
H178 H 1.228 0.9432 -0.6592 0.079 Uiso 1 1 calc R
C179 C 1.0559(9) 0.9173(4) -0.6882(5) 0.058(2) Uani 1 1 d .
H179 H 1.0853 0.8926 -0.7133 0.07 Uiso 1 1 calc R
C180 C 0.9278(9) 0.9227(4) -0.6845(4) 0.050(2) Uani 1 1 d .
H180 H 0.8719 0.9013 -0.7065 0.061 Uiso 1 1 calc R
C181 C 0.6079(8) 1.1389(4) -0.6916(4) 0.0472(19) Uani 1 1 d .
C182 C 0.5147(9) 1.1554(4) -0.6578(5) 0.057(2) Uani 1 1 d .
H182 H 0.5019 1.1396 -0.621 0.069 Uiso 1 1 calc R
C183 C 0.4376(11) 1.1955(4) -0.6767(5) 0.063(3) Uani 1 1 d .
H183 H 0.3735 1.2055 -0.6526 0.075 Uiso 1 1 calc R
C184 C 0.4544(11) 1.2205(4) -0.7302(6) 0.066(3) Uani 1 1 d .
H184 H 0.4035 1.2475 -0.7427 0.079 Uiso 1 1 calc R
C185 C 0.5514(10) 1.2038(4) -0.7652(4) 0.054(2) Uani 1 1 d .
H185 H 0.5663 1.2203 -0.8013 0.065 Uiso 1 1 calc R
C186 C 0.6250(9) 1.1631(4) -0.7470(4) 0.049(2) Uani 1 1 d .
H186 H 0.6866 1.1517 -0.7717 0.059 Uiso 1 1 calc R
C187 C 0.8630(8) 1.1261(4) -0.6573(4) 0.0472(19) Uani 1 1 d .
C188 C 0.8604(10) 1.1773(4) -0.6449(4) 0.052(2) Uani 1 1 d .
H188 H 0.7824 1.1927 -0.6415 0.062 Uiso 1 1 calc R
C189 C 0.9683(9) 1.2057(4) -0.6375(5) 0.056(2) Uani 1 1 d .
H189 H 0.9635 1.2396 -0.6287 0.067 Uiso 1 1 calc R
C190 C 1.0854(10) 1.1831(5) -0.6435(5) 0.067(3) Uani 1 1 d .
H190 H 1.1591 1.2019 -0.6373 0.08 Uiso 1 1 calc R
C191 C 1.0935(9) 1.1328(5) -0.6585(4) 0.064(3) Uani 1 1 d .
H191 H 1.1713 1.1179 -0.6639 0.077 Uiso 1 1 calc R
C192 C 0.9815(8) 1.1054(4) -0.6654(4) 0.049(2) Uani 1 1 d .
H192 H 0.9859 1.0718 -0.6759 0.058 Uiso 1 1 calc R
C201 C 0.234(4) 0.8373(16) -0.4455(14) 0.21(2) Uani 1 1 d .
C202 C 0.285(3) 0.8066(8) -0.3963(18) 0.180(14) Uani 1 1 d .
H202 H 0.3295 0.7778 -0.4044 0.216 Uiso 1 1 calc R
C203 C 0.267(2) 0.8193(9) -0.3382(11) 0.124(6) Uani 1 1 d .
H203 H 0.304 0.801 -0.3054 0.148 Uiso 1 1 calc R
C204 C 0.195(2) 0.8594(10) -0.3292(16) 0.159(12) Uani 1 1 d .
H204 H 0.175 0.8693 -0.2903 0.19 Uiso 1 1 calc R
C205 C 0.149(2) 0.8871(11) -0.386(3) 0.24(3) Uani 1 1 d .
H205 H 0.0935 0.9138 -0.3821 0.293 Uiso 1 1 calc R
C206 C 0.179(5) 0.877(3) -0.431(3) 0.33(5) Uani 1 1 d .
H206 H 0.1609 0.8999 -0.4627 0.4 Uiso 1 1 calc R
C207 C 0.240(6) 0.8282(14) -0.5121(18) 0.31(3) Uani 1 1 d .
H20A H 0.2896 0.7988 -0.5182 0.463 Uiso 1 1 calc R
H20B H 0.2787 0.8565 -0.5304 0.463 Uiso 1 1 calc R
H20C H 0.156 0.8236 -0.5309 0.463 Uiso 1 1 calc R
C208 C 1.1712(18) 1.2570(7) -0.4975(9) 0.108(6) Uani 1 1 d .
C209 C 1.120(2) 1.2885(6) -0.5412(11) 0.117(7) Uani 1 1 d .
H209 H 1.0341 1.296 -0.5435 0.14 Uiso 1 1 calc R
C210 C 1.198(3) 1.3091(8) -0.5824(10) 0.128(7) Uani 1 1 d .
H210 H 1.1621 1.3303 -0.6127 0.154 Uiso 1 1 calc R
C211 C 1.320(2) 1.3002(9) -0.5806(15) 0.148(10) Uani 1 1 d .
H211 H 1.3685 1.3144 -0.6097 0.178 Uiso 1 1 calc R
C212 C 1.375(2) 1.2705(12) -0.5368(16) 0.161(12) Uani 1 1 d .
H212 H 1.4617 1.2653 -0.5337 0.193 Uiso 1 1 calc R
C213 C 1.296(2) 1.2468(9) -0.4945(13) 0.132(8) Uani 1 1 d .
H213 H 1.3306 1.2246 -0.4652 0.158 Uiso 1 1 calc R
C214 C 1.097(4) 1.2311(12) -0.4515(12) 0.202(16) Uani 1 1 d .
H21A H 1.0098 1.2404 -0.4576 0.304 Uiso 1 1 calc R
H21B H 1.1296 1.2405 -0.411 0.304 Uiso 1 1 calc R
H21C H 1.1052 1.1956 -0.4562 0.304 Uiso 1 1 calc R

loop_
_atom_site_aniso_label
_atom_site_aniso_U_11
_atom_site_aniso_U_22
_atom_site_aniso_U_33
_atom_site_aniso_U_23
_atom_site_aniso_U_13
_atom_site_aniso_U_12
Ru1 0.0323(3) 0.0345(3) 0.0363(3) -0.0009(2) 0.0054(2) -0.0015(2)
Ru2 0.0362(3) 0.0410(3) 0.0300(3) -0.0010(2) 0.0042(2) -0.0015(3)
Br1 0.0368(4) 0.0445(4) 0.0489(4) -0.0032(3) 0.0062(3) -0.0056(3)
Br2 0.0384(4) 0.0551(5) 0.0413(4) -0.0053(4) 0.0014(3) -0.0015(4)
P1 0.0378(10) 0.0337(9) 0.0435(10) 0.0034(8) 0.0029(8) -0.0015(8)
P2 0.0396(10) 0.0375(10) 0.0425(10) -0.0046(8) 0.0120(8) -0.0015(8)
P3 0.0407(10) 0.0455(11) 0.0334(9) -0.0054(8) 0.0039(7) -0.0005(9)
P4 0.0412(10) 0.0463(11) 0.0331(9) 0.0036(8) 0.0048(7) -0.0041(9)
C1 0.028(3) 0.031(3) 0.041(4) -0.003(3) -0.001(3) 0.012(3)
C2 0.038(4) 0.034(3) 0.031(3) -0.006(3) 0.009(3) -0.001(3)
C3 0.039(4) 0.032(3) 0.031(3) -0.009(3) -0.004(3) -0.006(3)
C4 0.024(3) 0.018(3) 0.055(4) 0.003(3) 0.002(3) -0.011(2)
C5 0.043(4) 0.030(3) 0.035(4) 0.007(3) 0.012(3) 0.006(3)
C6 0.032(4) 0.049(5) 0.043(4) -0.004(4) -0.001(3) 0.004(3)
C7 0.045(4) 0.040(4) 0.033(4) -0.008(3) 0.010(3) -0.007(3)
C8 0.048(4) 0.036(4) 0.042(4) 0.003(3) -0.003(3) -0.001(3)
C9 0.028(3) 0.042(4) 0.063(5) 0.002(4) 0.012(3) 0.005(3)
C10 0.041(4) 0.040(4) 0.033(4) 0.000(3) 0.007(3) 0.000(3)
C11 0.037(4) 0.042(4) 0.051(5) -0.009(4) 0.007(3) 0.006(3)
C12 0.037(4) 0.055(5) 0.039(4) -0.006(4) 0.009(3) 0.001(4)
C13 0.055(5) 0.051(5) 0.024(3) -0.003(3) 0.004(3) -0.010(4)
C14 0.057(5) 0.047(4) 0.027(3) 0.003(3) -0.003(3) 0.001(4)
C15 0.040(4) 0.038(4) 0.048(4) 0.003(3) -0.005(3) -0.007(3)
C16 0.031(4) 0.037(4) 0.059(5) -0.001(4) -0.002(3) -0.004(3)
C17 0.043(4) 0.034(4) 0.051(4) 0.003(3) 0.016(3) -0.002(3)
C18 0.053(5) 0.039(4) 0.042(4) 0.003(3) 0.017(3) -0.002(3)
C19 0.050(4) 0.040(4) 0.031(3) -0.002(3) 0.002(3) 0.006(4)
C20 0.042(4) 0.052(5) 0.038(4) -0.003(3) -0.005(3) 0.012(4)
C21 0.041(4) 0.047(5) 0.054(5) -0.008(4) -0.001(3) 0.015(4)
C22 0.040(4) 0.050(5) 0.046(4) -0.007(4) 0.015(3) 0.001(3)
C23 0.052(5) 0.043(4) 0.037(4) -0.011(3) 0.011(3) -0.005(4)
C24 0.058(5) 0.039(4) 0.041(4) -0.001(3) -0.004(4) 0.000(4)
C25 0.043(4) 0.045(5) 0.047(4) 0.001(3) -0.010(3) -0.007(3)
C26 0.042(4) 0.036(4) 0.067(5) 0.001(4) 0.007(4) -0.008(3)
C27 0.044(4) 0.040(4) 0.057(5) 0.000(3) 0.013(4) -0.007(3)
C28 0.073(6) 0.040(4) 0.035(4) 0.006(3) 0.015(4) 0.002(4)
C29 0.074(6) 0.046(5) 0.032(4) 0.005(3) 0.013(4) 0.009(4)
C30 0.045(4) 0.048(4) 0.046(4) -0.010(4) -0.004(3) 0.015(4)
C31 0.053(5) 0.054(5) 0.055(5) -0.007(4) 0.005(4) 0.014(4)
C32 0.043(4) 0.055(5) 0.051(5) -0.014(4) 0.013(4) 0.004(4)
C33 0.071(6) 0.050(5) 0.038(4) -0.003(4) 0.015(4) -0.004(4)
C34 0.070(6) 0.049(5) 0.033(4) -0.002(4) -0.003(4) -0.010(4)
C35 0.067(6) 0.035(4) 0.052(5) -0.003(4) -0.014(4) -0.004(4)
C36 0.048(5) 0.039(4) 0.068(6) 0.000(4) -0.001(4) -0.010(4)
C37 0.058(5) 0.042(5) 0.066(6) 0.002(4) 0.027(4) -0.007(4)
C38 0.059(5) 0.043(4) 0.040(4) 0.007(3) 0.010(4) 0.001(4)
C39 0.075(6) 0.045(5) 0.038(4) 0.005(4) 0.001(4) 0.016(4)
C40 0.057(5) 0.058(5) 0.040(4) -0.004(4) -0.007(4) 0.015(4)
C41 0.049(5) 0.057(5) 0.052(5) -0.006(4) 0.003(4) 0.017(4)
C42 0.051(5) 0.050(5) 0.054(5) -0.011(4) 0.015(4) 0.014(4)
C43 0.065(5) 0.049(5) 0.042(4) -0.015(4) 0.020(4) 0.003(4)
C44 0.075(6) 0.045(5) 0.034(4) -0.004(3) -0.007(4) -0.009(4)
C45 0.066(6) 0.045(5) 0.046(5) -0.005(4) -0.004(4) -0.011(4)
C46 0.060(5) 0.034(4) 0.055(5) -0.003(4) 0.009(4) -0.006(4)
C47 0.072(6) 0.037(4) 0.058(5) 0.000(4) 0.011(4) -0.011(4)
C48 0.087(7) 0.039(4) 0.037(4) 0.008(4) 0.013(4) 0.006(4)
C49 0.079(7) 0.052(5) 0.044(5) 0.003(4) 0.007(4) 0.018(5)
C50 0.062(5) 0.046(5) 0.056(5) 0.000(4) 0.000(4) 0.018(4)
C51 0.059(5) 0.041(4) 0.055(5) -0.010(4) 0.010(4) 0.012(4)
C52 0.087(7) 0.037(4) 0.040(4) -0.012(4) 0.013(4) -0.009(4)
C53 0.059(5) 0.037(4) 0.054(5) 0.001(4) -0.004(4) -0.003(4)
C54 0.065(6) 0.037(4) 0.055(5) 0.002(4) 0.016(4) 0.002(4)
C55 0.092(8) 0.040(5) 0.050(5) 0.006(4) 0.008(5) 0.017(5)
C56 0.076(6) 0.035(4) 0.055(5) -0.005(4) 0.011(4) 0.016(4)
C57 0.074(6) 0.036(4) 0.054(5) -0.011(4) 0.007(4) -0.002(4)
C58 0.068(6) 0.033(4) 0.045(4) -0.003(3) 0.006(4) 0.004(4)
C59 0.072(6) 0.028(4) 0.062(5) -0.001(4) 0.015(4) 0.004(4)
C60 0.084(7) 0.038(4) 0.053(5) 0.002(4) 0.008(5) 0.014(4)
C61 0.040(4) 0.050(5) 0.048(4) -0.009(4) 0.000(3) 0.003(4)
C62 0.047(4) 0.055(5) 0.053(5) -0.003(4) 0.020(4) -0.008(4)
C63 0.066(6) 0.040(4) 0.053(5) 0.005(4) -0.015(4) -0.001(4)
C64 0.035(4) 0.045(4) 0.082(6) 0.001(4) 0.017(4) -0.002(4)
C65 0.070(6) 0.046(5) 0.031(4) -0.001(3) 0.015(4) 0.005(4)
C66 0.035(4) 0.037(4) 0.051(5) 0.001(3) 0.007(3) 0.002(3)
C67 0.040(4) 0.047(4) 0.050(5) -0.003(4) 0.007(3) 0.003(4)
C68 0.053(5) 0.037(4) 0.060(5) 0.006(4) 0.008(4) 0.000(4)
C69 0.059(5) 0.040(4) 0.062(6) 0.006(4) 0.000(4) -0.003(4)
C70 0.044(5) 0.064(6) 0.068(6) 0.008(5) -0.003(4) -0.011(4)
C71 0.051(6) 0.077(8) 0.131(11) 0.035(8) -0.010(6) -0.003(6)
C72 0.058(7) 0.081(8) 0.155(14) 0.044(9) -0.047(8) -0.013(6)
C73 0.067(7) 0.080(9) 0.147(14) 0.047(9) -0.042(8) -0.017(7)
C74 0.062(6) 0.054(5) 0.080(7) 0.027(5) -0.013(5) -0.003(5)
C75 0.044(4) 0.040(4) 0.048(4) 0.001(3) 0.005(3) -0.006(3)
C76 0.080(7) 0.044(5) 0.047(5) 0.007(4) 0.006(4) -0.003(5)
C77 0.103(9) 0.045(5) 0.047(5) 0.003(4) 0.018(5) -0.001(5)
C78 0.072(6) 0.060(6) 0.053(5) 0.011(5) 0.026(5) 0.008(5)
C79 0.061(6) 0.056(5) 0.058(6) 0.009(4) 0.018(4) -0.005(4)
C80 0.052(5) 0.050(5) 0.046(5) 0.000(4) 0.009(4) 0.001(4)
C81 0.049(5) 0.044(4) 0.043(4) -0.003(3) 0.014(3) -0.004(4)
C82 0.058(5) 0.043(4) 0.049(5) -0.003(4) 0.015(4) -0.007(4)
C83 0.071(6) 0.055(5) 0.048(5) -0.010(4) 0.013(4) -0.011(5)
C84 0.062(6) 0.087(8) 0.053(6) -0.009(5) 0.002(5) -0.022(6)
C85 0.041(4) 0.100(8) 0.052(5) -0.010(6) -0.007(4) 0.005(5)
C86 0.044(4) 0.057(5) 0.047(4) -0.008(4) 0.003(3) 0.003(4)
C87 0.043(4) 0.038(4) 0.052(4) -0.008(4) 0.008(3) -0.003(3)
C88 0.050(5) 0.039(4) 0.055(5) 0.001(4) 0.019(4) 0.002(4)
C89 0.064(6) 0.048(5) 0.070(6) -0.003(5) 0.035(5) -0.002(4)
C90 0.067(7) 0.048(5) 0.100(9) -0.003(6) 0.049(6) -0.009(5)
C91 0.041(5) 0.050(5) 0.092(8) -0.010(5) 0.020(5) 0.002(4)
C92 0.041(4) 0.062(6) 0.068(6) 0.000(5) 0.012(4) -0.007(4)
C101 0.035(4) 0.057(5) 0.029(3) -0.005(3) 0.012(3) -0.002(3)
C102 0.047(4) 0.049(4) 0.027(3) 0.000(3) 0.008(3) -0.014(4)
C103 0.052(5) 0.045(4) 0.020(3) 0.004(3) 0.000(3) 0.002(3)
C104 0.040(4) 0.051(4) 0.024(3) -0.009(3) -0.002(3) 0.001(3)
C105 0.040(4) 0.038(4) 0.027(3) -0.008(3) 0.003(3) -0.004(3)
C106 0.038(4) 0.066(6) 0.045(4) -0.006(4) 0.013(3) 0.003(4)
C107 0.070(6) 0.051(5) 0.032(4) -0.001(4) 0.007(4) -0.023(5)
C108 0.063(5) 0.057(5) 0.035(4) -0.001(4) 0.005(4) 0.014(4)
C109 0.040(4) 0.073(6) 0.045(5) -0.008(4) 0.004(3) -0.007(4)
C110 0.056(5) 0.046(5) 0.042(4) 0.004(4) 0.011(4) -0.008(4)
C111 0.043(4) 0.071(7) 0.047(4) -0.006(4) 0.014(3) -0.014(4)
C112 0.046(5) 0.073(6) 0.051(5) 0.000(5) 0.014(4) -0.020(5)
C113 0.081(7) 0.046(5) 0.049(5) 0.004(4) 0.014(5) -0.005(5)
C114 0.105(9) 0.035(4) 0.035(4) -0.001(3) 0.009(5) 0.010(5)
C115 0.057(5) 0.063(6) 0.053(5) -0.011(4) 0.002(4) 0.025(5)
C116 0.040(4) 0.095(8) 0.040(4) -0.008(5) -0.001(3) 0.014(5)
C117 0.042(4) 0.067(6) 0.036(4) -0.012(4) 0.003(3) -0.010(4)
C118 0.053(5) 0.053(5) 0.037(4) -0.004(4) 0.005(3) -0.011(4)
C119 0.055(5) 0.046(4) 0.040(4) -0.003(3) 0.006(4) 0.006(4)
C120 0.047(4) 0.058(5) 0.040(4) -0.007(4) 0.006(3) 0.010(4)
C121 0.045(5) 0.075(7) 0.050(5) -0.006(5) 0.014(4) 0.001(4)
C122 0.074(6) 0.060(6) 0.050(5) -0.004(4) 0.025(5) -0.029(5)
C123 0.094(8) 0.046(5) 0.045(5) 0.005(4) 0.022(5) -0.015(5)
C124 0.115(10) 0.050(5) 0.045(5) -0.001(4) 0.008(5) 0.019(6)
C125 0.082(7) 0.084(8) 0.038(5) 0.007(5) 0.003(4) 0.045(7)
C126 0.042(4) 0.091(8) 0.039(4) -0.011(4) -0.009(3) 0.005(5)
C127 0.044(5) 0.104(9) 0.038(4) -0.025(5) -0.001(4) -0.004(5)
C128 0.062(5) 0.052(5) 0.050(5) -0.007(4) 0.011(4) -0.014(4)
C129 0.057(5) 0.045(4) 0.048(5) -0.008(4) 0.002(4) 0.007(4)
C130 0.045(4) 0.070(6) 0.045(5) -0.005(4) 0.011(4) 0.009(4)
C131 0.062(6) 0.081(7) 0.053(5) -0.011(5) 0.026(4) -0.012(5)
C132 0.070(6) 0.079(7) 0.054(6) -0.011(5) 0.027(5) -0.027(6)
C133 0.136(12) 0.046(5) 0.045(5) 0.002(4) 0.034(6) -0.010(6)
C134 0.109(9) 0.058(6) 0.034(4) 0.003(4) 0.006(5) 0.009(6)
C135 0.081(7) 0.074(7) 0.047(5) 0.000(5) -0.009(5) 0.029(6)
C136 0.059(6) 0.104(10) 0.046(5) -0.004(5) -0.012(4) 0.031(6)
C137 0.048(5) 0.099(8) 0.043(5) -0.028(5) -0.002(4) -0.005(5)
C138 0.072(6) 0.062(6) 0.048(5) -0.022(4) 0.009(4) -0.013(5)
C139 0.062(5) 0.054(5) 0.042(4) -0.004(4) 0.013(4) 0.007(4)
C140 0.058(5) 0.068(6) 0.040(4) -0.010(4) 0.007(4) 0.010(5)
C141 0.058(5) 0.077(7) 0.043(5) -0.014(5) 0.020(4) -0.006(5)
C142 0.098(9) 0.067(7) 0.049(5) 0.000(5) 0.036(6) -0.019(6)
C143 0.117(10) 0.068(7) 0.038(5) -0.004(5) 0.024(6) -0.025(7)
C144 0.148(13) 0.058(6) 0.035(5) 0.008(4) 0.009(6) 0.029(8)
C145 0.095(8) 0.069(7) 0.039(5) 0.007(5) -0.006(5) 0.024(7)
C146 0.079(7) 0.084(8) 0.043(5) -0.020(5) -0.009(5) 0.022(6)
C147 0.051(5) 0.089(8) 0.041(5) -0.011(5) -0.005(4) 0.001(5)
C148 0.069(6) 0.056(5) 0.041(4) -0.019(4) 0.007(4) -0.006(5)
C149 0.070(6) 0.050(5) 0.041(4) -0.008(4) 0.009(4) 0.004(4)
C150 0.063(6) 0.072(6) 0.042(5) -0.012(4) 0.015(4) 0.006(5)
C151 0.080(7) 0.072(6) 0.048(5) -0.003(5) 0.032(5) -0.014(6)
C152 0.131(11) 0.063(6) 0.034(5) 0.006(4) 0.020(6) 0.003(7)
C153 0.114(10) 0.084(8) 0.032(5) 0.001(5) -0.012(5) 0.026(7)
C154 0.067(6) 0.067(6) 0.037(4) -0.010(4) -0.008(4) 0.001(5)
C155 0.082(7) 0.066(6) 0.036(4) -0.007(4) 0.014(4) 0.009(5)
C156 0.091(8) 0.063(6) 0.046(5) 0.003(5) 0.021(5) -0.004(6)
C157 0.101(8) 0.074(7) 0.025(4) -0.001(4) 0.012(4) -0.006(6)
C158 0.106(8) 0.075(7) 0.026(4) -0.002(4) 0.006(4) 0.018(7)
C159 0.091(7) 0.065(6) 0.028(4) -0.010(4) 0.005(4) 0.008(6)
C160 0.083(7) 0.059(6) 0.038(4) -0.012(4) 0.016(4) 0.004(5)
C161 0.041(4) 0.068(6) 0.055(5) -0.001(4) 0.008(4) 0.014(4)
C162 0.088(7) 0.065(6) 0.048(5) -0.009(5) 0.022(5) -0.038(6)
C163 0.103(9) 0.063(6) 0.042(5) -0.003(4) 0.003(5) 0.036(6)
C164 0.035(4) 0.082(7) 0.054(5) -0.016(5) 0.006(3) -0.017(4)
C165 0.094(8) 0.047(5) 0.046(5) -0.003(4) 0.007(5) -0.011(5)
C166 0.039(4) 0.050(5) 0.039(4) -0.015(3) 0.008(3) 0.000(3)
C167 0.046(4) 0.050(5) 0.035(4) 0.000(3) 0.003(3) -0.006(3)
C168 0.052(5) 0.056(5) 0.032(4) -0.013(3) 0.007(3) 0.002(4)
C169 0.053(5) 0.051(5) 0.039(4) -0.001(4) 0.010(3) 0.005(4)
C170 0.071(6) 0.054(5) 0.045(5) -0.001(4) 0.001(4) 0.000(5)
C171 0.079(7) 0.045(5) 0.088(8) 0.001(5) 0.000(6) -0.005(5)
C172 0.098(9) 0.047(6) 0.079(7) 0.003(5) 0.003(6) -0.020(6)
C173 0.055(5) 0.063(6) 0.062(6) -0.017(5) 0.006(4) -0.016(5)
C174 0.058(5) 0.050(5) 0.039(4) -0.008(4) 0.003(4) -0.009(4)
C175 0.050(5) 0.051(5) 0.032(4) -0.005(3) 0.002(3) 0.003(4)
C176 0.049(5) 0.070(6) 0.045(5) -0.011(4) 0.002(4) -0.002(4)
C177 0.043(5) 0.081(7) 0.069(6) -0.021(5) -0.002(4) 0.002(5)
C178 0.040(5) 0.078(7) 0.080(7) -0.019(6) 0.000(4) 0.010(5)
C179 0.050(5) 0.070(6) 0.054(5) -0.011(5) 0.003(4) 0.014(5)
C180 0.045(4) 0.056(5) 0.050(5) -0.008(4) -0.002(4) 0.004(4)
C181 0.046(4) 0.055(5) 0.040(4) 0.005(4) 0.002(3) -0.009(4)
C182 0.051(5) 0.064(6) 0.059(6) 0.004(5) 0.015(4) -0.005(4)
C183 0.077(7) 0.050(5) 0.063(6) 0.006(5) 0.015(5) 0.011(5)
C184 0.062(6) 0.052(5) 0.083(8) 0.000(5) 0.001(5) 0.001(5)
C185 0.062(5) 0.050(5) 0.048(5) 0.011(4) -0.009(4) -0.007(4)
C186 0.054(5) 0.056(5) 0.037(4) 0.005(4) 0.001(3) 0.000(4)
C187 0.046(4) 0.066(6) 0.029(4) 0.000(4) 0.000(3) -0.004(4)
C188 0.059(5) 0.064(6) 0.033(4) 0.001(4) 0.000(3) -0.008(4)
C189 0.051(5) 0.056(5) 0.059(5) -0.004(4) -0.002(4) -0.011(4)
C190 0.051(5) 0.084(8) 0.065(6) -0.001(6) -0.005(5) -0.023(5)
C191 0.040(5) 0.106(9) 0.046(5) -0.003(5) 0.009(4) -0.007(5)
C192 0.042(4) 0.063(5) 0.042(4) -0.001(4) 0.012(3) -0.006(4)
C201 0.29(4) 0.21(3) 0.13(2) -0.08(2) 0.10(2) -0.19(3)
C202 0.26(4) 0.068(11) 0.23(3) -0.013(16) 0.14(3) -0.024(16)
C203 0.129(16) 0.106(15) 0.133(16) 0.006(13) -0.003(13) -0.021(13)
C204 0.108(15) 0.119(17) 0.26(3) -0.09(2) 0.063(18) -0.040(14)
C205 0.052(9) 0.092(15) 0.58(9) 0.06(3) -0.01(2) 0.009(10)
C206 0.30(7) 0.33(7) 0.33(7) -0.11(6) -0.22(6) 0.11(6)
C207 0.58(9) 0.15(3) 0.21(4) -0.03(3) 0.10(5) -0.16(4)
C208 0.104(11) 0.085(10) 0.128(14) -0.044(10) -0.033(10) 0.014(9)
C209 0.110(13) 0.072(9) 0.162(18) -0.031(11) -0.028(13) 0.019(9)
C210 0.17(2) 0.087(12) 0.124(15) 0.011(11) 0.007(15) -0.006(14)
C211 0.106(15) 0.104(15) 0.24(3) -0.063(18) 0.028(17) 0.009(13)
C212 0.106(16) 0.17(3) 0.21(3) -0.07(2) -0.005(18) 0.051(18)
C213 0.119(16) 0.115(16) 0.16(2) -0.051(15) -0.027(14) 0.043(13)
C214 0.30(4) 0.19(3) 0.117(19) 0.002(18) 0.03(2) -0.10(3)

loop_
_atom_type_symbol
_atom_type_description
_atom_type_scat_dispersion_real
_atom_type_scat_dispersion_imag
_atom_type_scat_source
C C 0.0033 0.0016 'International Tables Vol C Tables 4.2.6.8 and 6.1.1.4'
H H 0 0 'International Tables Vol C Tables 4.2.6.8 and 6.1.1.4'
P P 0.1023 0.0942 'International Tables Vol C Tables 4.2.6.8 and 6.1.1.4'
Br Br -0.2901 2.4595 'International Tables Vol C Tables 4.2.6.8 and 6.1.1.4'
Ru Ru -1.2594 0.8363 'International Tables Vol C Tables 4.2.6.8 and 6.1.1.4'

loop_
_geom_angle_atom_site_label_1
_geom_angle_atom_site_label_2
_geom_angle_atom_site_label_3
_geom_angle
C3 Ru1 C2 37.1(3)
C3 Ru1 C4 36.9(3)
C2 Ru1 C4 61.5(3)
C3 Ru1 C1 60.6(3)
C2 Ru1 C1 36.6(3)
C4 Ru1 C1 59.8(3)
C3 Ru1 P1 102.38(19)
C2 Ru1 P1 114.1(2)
C4 Ru1 P1 123.19(19)
C1 Ru1 P1 149.2(2)
C3 Ru1 P2 143.6(2)
C2 Ru1 P2 164.5(2)
C4 Ru1 P2 111.2(2)
C1 Ru1 P2 128.15(19)
P1 Ru1 P2 81.37(8)
C3 Ru1 C5 60.1(3)
C2 Ru1 C5 60.2(3)
C4 Ru1 C5 35.6(3)
C1 Ru1 C5 35.0(3)
P1 Ru1 C5 158.8(2)
P2 Ru1 C5 105.56(19)
C3 Ru1 Br1 131.0(2)
C2 Ru1 Br1 96.13(19)
C4 Ru1 Br1 150.93(18)
C1 Ru1 Br1 91.15(19)
P1 Ru1 Br1 81.64(6)
P2 Ru1 Br1 85.39(6)
C5 Ru1 Br1 118.4(2)
C102 Ru2 C103 37.2(3)
C102 Ru2 C104 61.4(3)
C103 Ru2 C104 36.5(3)
C102 Ru2 C101 36.9(3)
C103 Ru2 C101 60.8(3)
C104 Ru2 C101 59.8(3)
C102 Ru2 P3 114.8(2)
C103 Ru2 P3 102.3(2)
C104 Ru2 P3 122.1(2)
C101 Ru2 P3 150.5(2)
C102 Ru2 P4 164.1(2)
C103 Ru2 P4 144.9(2)
C104 Ru2 P4 112.5(2)
C101 Ru2 P4 127.2(2)
P3 Ru2 P4 81.02(8)
C102 Ru2 C105 60.2(3)
C103 Ru2 C105 59.9(3)
C104 Ru2 C105 35.8(3)
C101 Ru2 C105 34.9(3)
P3 Ru2 C105 157.9(2)
P4 Ru2 C105 105.8(2)
C102 Ru2 Br2 95.2(2)
C103 Ru2 Br2 130.5(2)
C104 Ru2 Br2 149.5(2)
C101 Ru2 Br2 89.6(2)
P3 Ru2 Br2 84.37(6)
P4 Ru2 Br2 84.52(6)
C105 Ru2 Br2 116.92(19)
C69 P1 C66 99.6(4)
C69 P1 C75 104.0(4)
C66 P1 C75 101.2(4)
C69 P1 Ru1 118.4(3)
C66 P1 Ru1 108.5(3)
C75 P1 Ru1 121.6(3)
C81 P2 C67 104.9(4)
C81 P2 C87 99.0(4)
C67 P2 C87 99.4(4)
C81 P2 Ru1 115.5(3)
C67 P2 Ru1 110.2(3)
C87 P2 Ru1 125.2(3)
C175 P3 C166 100.8(4)
C175 P3 C169 103.2(4)
C166 P3 C169 102.1(4)
C175 P3 Ru2 119.7(3)
C166 P3 Ru2 106.4(3)
C169 P3 Ru2 121.4(3)
C181 P4 C187 97.9(4)
C181 P4 C167 103.5(4)
C187 P4 C167 101.9(4)
C181 P4 Ru2 117.7(3)
C187 P4 Ru2 123.3(3)
C167 P4 Ru2 109.8(3)
C5 C1 C2 109.4(6)
C5 C1 C6 124.4(7)
C2 C1 C6 122.0(7)
C5 C1 Ru1 74.5(4)
C2 C1 Ru1 69.8(4)
C6 C1 Ru1 140.5(5)
C1 C2 C3 106.5(6)
C1 C2 C7 125.1(7)
C3 C2 C7 124.4(6)
C1 C2 Ru1 73.6(4)
C3 C2 Ru1 71.2(4)
C7 C2 Ru1 137.9(5)
C2 C3 C4 108.4(6)
C2 C3 C8 122.9(7)
C4 C3 C8 123.7(7)
C2 C3 Ru1 71.7(4)
C4 C3 Ru1 73.7(4)
C8 C3 Ru1 140.7(6)
C5 C4 C3 107.1(6)
C5 C4 C9 122.8(7)
C3 C4 C9 123.1(7)
C5 C4 Ru1 74.2(4)
C3 C4 Ru1 69.4(4)
C9 C4 Ru1 145.4(5)
C1 C5 C4 108.5(6)
C1 C5 C10 123.5(7)
C4 C5 C10 123.3(7)
C1 C5 Ru1 70.5(4)
C4 C5 Ru1 70.1(4)
C10 C5 Ru1 144.8(5)
C11 C6 C1 107.1(6)
C11 C6 C61 111.9(7)
C1 C6 C61 119.7(7)
C11 C6 C20 99.4(7)
C1 C6 C20 106.0(7)
C61 C6 C20 110.6(7)
C2 C7 C62 116.1(7)
C2 C7 C13 106.9(6)
C62 C7 C13 112.8(7)
C2 C7 C12 106.6(6)
C62 C7 C12 113.7(7)
C13 C7 C12 99.2(7)
C3 C8 C63 119.0(7)
C3 C8 C14 107.7(7)
C63 C8 C14 110.7(7)
C3 C8 C15 108.0(7)
C63 C8 C15 110.3(7)
C14 C8 C15 99.2(7)
C4 C9 C17 108.2(6)
C4 C9 C64 118.9(7)
C17 C9 C64 109.8(7)
C4 C9 C16 108.1(7)
C17 C9 C16 98.2(7)
C64 C9 C16 111.6(7)
C5 C10 C18 107.2(6)
C5 C10 C65 117.5(7)
C18 C10 C65 112.0(7)
C5 C10 C19 107.5(6)
C18 C10 C19 99.9(7)
C65 C10 C19 111.1(7)
C12 C11 C21 118.2(8)
C12 C11 C6 125.5(8)
C21 C11 C6 110.7(8)
C11 C12 C22 119.9(9)
C11 C12 C7 123.8(7)
C22 C12 C7 110.4(7)
C14 C13 C23 119.1(8)
C14 C13 C7 123.9(8)
C23 C13 C7 110.5(7)
C13 C14 C24 119.0(8)
C13 C14 C8 125.1(7)
C24 C14 C8 110.4(8)
C16 C15 C25 121.1(8)
C16 C15 C8 123.3(7)
C25 C15 C8 110.6(8)
C15 C16 C26 118.4(8)
C15 C16 C9 125.0(7)
C26 C16 C9 110.5(8)
C18 C17 C27 119.5(8)
C18 C17 C9 124.4(7)
C27 C17 C9 111.1(8)
C17 C18 C28 119.5(8)
C17 C18 C10 124.6(7)
C28 C18 C10 110.4(8)
C20 C19 C29 119.6(8)
C20 C19 C10 124.3(7)
C29 C19 C10 109.0(7)
C19 C20 C30 119.8(9)
C19 C20 C6 125.2(8)
C30 C20 C6 110.1(8)
C31 C21 C11 123.3(8)
C31 C21 C30 119.4(9)
C11 C21 C30 107.9(7)
C32 C22 C12 122.3(8)
C32 C22 C23 119.4(8)
C12 C22 C23 108.6(7)
C33 C23 C13 121.7(8)
C33 C23 C22 119.8(8)
C13 C23 C22 107.9(7)
C34 C24 C14 122.0(8)
C34 C24 C25 120.2(8)
C14 C24 C25 107.7(8)
C35 C25 C15 121.1(8)
C35 C25 C24 120.0(9)
C15 C25 C24 108.5(7)
C36 C26 C27 120.3(8)
C36 C26 C16 121.2(9)
C27 C26 C16 107.8(7)
C37 C27 C26 120.7(8)
C37 C27 C17 120.6(8)
C26 C27 C17 108.6(7)
C38 C28 C18 122.1(9)
C38 C28 C29 120.8(8)
C18 C28 C29 107.7(8)
C39 C29 C19 122.0(9)
C39 C29 C28 117.9(9)
C19 C29 C28 109.4(8)
C40 C30 C20 121.7(9)
C40 C30 C21 120.1(8)
C20 C30 C21 108.2(8)
C21 C31 C41 120.6(9)
C21 C31 C32 117.8(9)
C41 C31 C32 108.1(9)
C22 C32 C42 121.2(8)
C22 C32 C31 118.3(8)
C42 C32 C31 106.4(9)
C23 C33 C34 119.0(9)
C23 C33 C43 120.0(9)
C34 C33 C43 108.9(9)
C24 C34 C33 119.1(8)
C24 C34 C44 120.4(9)
C33 C34 C44 108.5(9)
C25 C35 C36 118.7(8)
C25 C35 C45 119.7(9)
C36 C35 C45 108.6(8)
C26 C36 C35 119.3(8)
C26 C36 C46 120.4(9)
C35 C36 C46 108.2(8)
C27 C37 C38 120.8(9)
C27 C37 C47 119.1(9)
C38 C37 C47 108.1(9)
C28 C38 C37 117.4(8)
C28 C38 C48 120.4(9)
C37 C38 C48 109.0(8)
C29 C39 C49 122.7(10)
C29 C39 C40 118.3(9)
C49 C39 C40 107.5(8)
C30 C40 C50 120.0(9)
C30 C40 C39 118.4(8)
C50 C40 C39 108.0(9)
C50 C41 C31 120.0(9)
C50 C41 C51 119.4(10)
C31 C41 C51 108.2(9)
C43 C42 C51 120.4(9)
C43 C42 C32 118.9(9)
C51 C42 C32 109.9(8)
C42 C43 C33 120.6(9)
C42 C43 C52 119.2(9)
C33 C43 C52 106.8(9)
C45 C44 C52 119.9(9)
C45 C44 C34 119.1(9)
C52 C44 C34 107.9(9)
C44 C45 C35 120.6(9)
C44 C45 C53 118.6(9)
C35 C45 C53 108.6(9)
C47 C46 C36 118.6(8)
C47 C46 C53 119.7(9)
C36 C46 C53 107.5(8)
C46 C47 C54 119.5(9)
C46 C47 C37 120.9(9)
C54 C47 C37 108.0(9)
C49 C48 C38 119.0(9)
C49 C48 C54 119.6(9)
C38 C48 C54 108.0(8)
C39 C49 C48 119.2(9)
C39 C49 C55 110.2(10)
C48 C49 C55 117.7(10)
C41 C50 C40 119.8(10)
C41 C50 C55 120.6(9)
C40 C50 C55 108.4(9)
C56 C51 C42 121.1(9)
C56 C51 C41 119.9(9)
C42 C51 C41 107.4(9)
C57 C52 C44 120.9(10)
C57 C52 C43 119.7(10)
C44 C52 C43 107.8(8)
C58 C53 C45 120.9(9)
C58 C53 C46 120.1(8)
C45 C53 C46 107.1(8)
C59 C54 C47 120.4(9)
C59 C54 C48 120.5(10)
C47 C54 C48 106.8(8)
C60 C55 C49 123.0(11)
C60 C55 C50 120.0(10)
C49 C55 C50 105.9(9)
C51 C56 C57 119.5(9)
C51 C56 C60 120.3(9)
C57 C56 C60 107.8(10)
C52 C57 C58 119.5(10)
C52 C57 C56 120.1(9)
C58 C57 C56 107.7(9)
C53 C58 C57 120.2(9)
C53 C58 C59 119.5(9)
C57 C58 C59 109.8(9)
C54 C59 C60 120.0(9)
C54 C59 C58 120.6(9)
C60 C59 C58 106.3(9)
C55 C60 C59 119.1(10)
C55 C60 C56 119.8(10)
C59 C60 C56 108.5(9)
C67 C66 C68 110.8(7)
C67 C66 P1 107.1(6)
C68 C66 P1 115.4(6)
C66 C67 P2 112.9(6)
C74 C69 C70 117.9(9)
C74 C69 P1 125.6(8)
C70 C69 P1 116.4(7)
C71 C70 C69 120.9(10)
C70 C71 C72 119.3(12)
C73 C72 C71 120.4(11)
C72 C73 C74 120.2(12)
C69 C74 C73 121.2(11)
C80 C75 C76 117.3(9)
C80 C75 P1 119.3(7)
C76 C75 P1 123.3(7)
C75 C76 C77 120.6(10)
C78 C77 C76 121.2(10)
C77 C78 C79 119.7(9)
C80 C79 C78 119.6(10)
C79 C80 C75 121.5(9)
C82 C81 C86 117.5(8)
C82 C81 P2 123.8(7)
C86 C81 P2 118.6(7)
C81 C82 C83 121.2(9)
C84 C83 C82 119.6(9)
C83 C84 C85 120.8(10)
C84 C85 C86 119.9(11)
C85 C86 C81 121.0(9)
C92 C87 C88 118.3(8)
C92 C87 P2 122.8(7)
C88 C87 P2 118.9(6)
C89 C88 C87 119.9(9)
C88 C89 C90 120.6(10)
C91 C90 C89 120.0(9)
C90 C91 C92 119.1(10)
C87 C92 C91 122.2(10)
C105 C101 C102 109.0(7)
C105 C101 C106 123.4(8)
C102 C101 C106 123.2(8)
C105 C101 Ru2 74.9(4)
C102 C101 Ru2 69.3(4)
C106 C101 Ru2 140.8(6)
C103 C102 C101 106.8(7)
C103 C102 C107 125.5(8)
C101 C102 C107 123.2(8)
C103 C102 Ru2 72.2(4)
C101 C102 Ru2 73.7(4)
C107 C102 Ru2 138.4(5)
C104 C103 C102 108.0(7)
C104 C103 C108 125.9(7)
C102 C103 C108 121.8(8)
C104 C103 Ru2 73.2(4)
C102 C103 Ru2 70.7(4)
C108 C103 Ru2 140.2(6)
C103 C104 C105 107.7(7)
C103 C104 C109 121.8(7)
C105 C104 C109 122.9(7)
C103 C104 Ru2 70.3(4)
C105 C104 Ru2 74.4(4)
C109 C104 Ru2 145.6(6)
C101 C105 C104 108.3(7)
C101 C105 C110 123.8(7)
C104 C105 C110 123.5(7)
C101 C105 Ru2 70.2(4)
C104 C105 Ru2 69.8(4)
C110 C105 Ru2 144.7(5)
C120 C106 C161 110.2(8)
C120 C106 C111 100.0(7)
C161 C106 C111 111.9(8)
C120 C106 C101 106.0(7)
C161 C106 C101 120.3(7)
C111 C106 C101 106.4(8)
C102 C107 C162 116.3(7)
C102 C107 C113 106.3(8)
C162 C107 C113 110.4(9)
C102 C107 C112 107.0(8)
C162 C107 C112 114.9(9)
C113 C107 C112 100.5(7)
C103 C108 C115 106.9(8)
C103 C108 C163 117.7(7)
C115 C108 C163 112.7(8)
C103 C108 C114 107.3(7)
C115 C108 C114 100.4(8)
C163 C108 C114 110.2(9)
C104 C109 C117 107.2(7)
C104 C109 C164 118.6(7)
C117 C109 C164 110.4(8)
C104 C109 C116 108.0(8)
C117 C109 C116 98.8(7)
C164 C109 C116 111.9(8)
C105 C110 C165 118.0(7)
C105 C110 C118 108.0(7)
C165 C110 C118 109.9(8)
C105 C110 C119 107.7(7)
C165 C110 C119 113.2(8)
C118 C110 C119 98.0(7)
C112 C111 C121 120.3(10)
C112 C111 C106 125.1(8)
C121 C111 C106 109.3(9)
C111 C112 C122 119.0(10)
C111 C112 C107 125.8(8)
C122 C112 C107 108.9(9)
C114 C113 C123 119.0(10)
C114 C113 C107 125.2(9)
C123 C113 C107 110.3(10)
C113 C114 C124 120.6(11)
C113 C114 C108 124.9(8)
C124 C114 C108 109.2(11)
C116 C115 C125 119.9(10)
C116 C115 C108 125.2(9)
C125 C115 C108 109.8(10)
C115 C116 C126 118.3(10)
C115 C116 C109 124.2(8)
C126 C116 C109 110.2(10)
C118 C117 C127 120.5(8)
C118 C117 C109 124.9(8)
C127 C117 C109 111.1(9)
C117 C118 C128 118.1(8)
C117 C118 C110 123.6(8)
C128 C118 C110 111.9(8)
C120 C119 C129 119.5(8)
C120 C119 C110 123.6(8)
C129 C119 C110 111.0(8)
C119 C120 C130 119.3(8)
C119 C120 C106 125.8(8)
C130 C120 C106 110.2(8)
C131 C121 C111 122.3(11)
C131 C121 C130 117.8(9)
C111 C121 C130 109.3(8)
C132 C122 C123 120.7(11)
C132 C122 C112 121.5(11)
C123 C122 C112 108.2(9)
C133 C123 C122 118.9(10)
C133 C123 C113 121.5(12)
C122 C123 C113 108.4(9)
C134 C124 C114 121.7(13)
C134 C124 C125 119.9(10)
C114 C124 C125 108.4(10)
C135 C125 C115 120.9(13)
C135 C125 C124 120.2(11)
C115 C125 C124 108.3(9)
C136 C126 C116 122.1(11)
C136 C126 C127 121.0(10)
C116 C126 C127 106.5(8)
C117 C127 C137 121.2(10)
C117 C127 C126 109.0(8)
C137 C127 C126 118.9(10)
C138 C128 C129 120.4(9)
C138 C128 C118 122.9(10)
C129 C128 C118 107.4(8)
C139 C129 C128 119.3(9)
C139 C129 C119 121.7(9)
C128 C129 C119 108.3(8)
C140 C130 C120 122.3(9)
C140 C130 C121 120.7(9)
C120 C130 C121 107.0(8)
C121 C131 C141 121.9(11)
C121 C131 C132 118.4(9)
C141 C131 C132 107.5(11)
C122 C132 C131 118.5(10)
C122 C132 C142 118.8(12)
C131 C132 C142 108.7(10)
C123 C133 C134 118.8(10)
C123 C133 C143 121.0(13)
C134 C133 C143 107.5(11)
C124 C134 C144 120.6(13)
C124 C134 C133 118.4(10)
C144 C134 C133 107.6(11)
C125 C135 C136 119.3(11)
C125 C135 C145 119.2(13)
C136 C135 C145 109.4(10)
C126 C136 C135 119.2(10)
C126 C136 C146 119.9(12)
C135 C136 C146 108.2(11)
C127 C137 C147 120.0(12)
C127 C137 C138 117.8(9)
C147 C137 C138 107.8(9)
C128 C138 C137 119.4(9)
C128 C138 C148 121.0(10)
C137 C138 C148 107.6(10)
C129 C139 C149 120.2(9)
C129 C139 C140 118.7(8)
C149 C139 C140 108.4(9)
C130 C140 C139 118.4(9)
C130 C140 C150 120.3(10)
C139 C140 C150 107.8(8)
C150 C141 C151 118.8(10)
C150 C141 C131 120.6(10)
C151 C141 C131 108.7(10)
C143 C142 C132 122.5(10)
C143 C142 C151 121.1(12)
C132 C142 C151 106.3(11)
C142 C143 C152 122.1(11)
C142 C143 C133 118.0(11)
C152 C143 C133 108.0(13)
C145 C144 C152 119.9(12)
C145 C144 C134 119.7(12)
C152 C144 C134 108.8(14)
C144 C145 C135 120.3(10)
C144 C145 C153 120.5(12)
C135 C145 C153 106.0(12)
C147 C146 C153 119.0(10)
C147 C146 C136 120.2(11)
C153 C146 C136 108.1(11)
C146 C147 C137 119.8(10)
C146 C147 C154 119.2(11)
C137 C147 C154 109.4(10)
C149 C148 C154 121.2(10)
C149 C148 C138 118.5(9)
C154 C148 C138 108.5(10)
C148 C149 C139 120.5(9)
C148 C149 C155 118.9(9)
C139 C149 C155 108.9(9)
C141 C150 C155 122.6(11)
C141 C150 C140 118.5(9)
C155 C150 C140 106.6(9)
C156 C151 C141 120.8(11)
C156 C151 C142 117.8(12)
C141 C151 C142 108.7(10)
C157 C152 C143 118.0(13)
C157 C152 C144 120.4(14)
C143 C152 C144 108.1(10)
C158 C153 C146 121.4(12)
C158 C153 C145 118.4(14)
C146 C153 C145 108.3(10)
C159 C154 C147 121.3(10)
C159 C154 C148 118.9(10)
C147 C154 C148 106.7(9)
C160 C155 C149 120.9(10)
C160 C155 C150 118.3(11)
C149 C155 C150 108.3(9)
C151 C156 C157 120.7(10)
C151 C156 C160 119.4(11)
C157 C156 C160 108.2(11)
C152 C157 C156 120.3(12)
C152 C157 C158 119.0(12)
C156 C157 C158 108.9(10)
C153 C158 C157 121.7(12)
C153 C158 C159 119.3(12)
C157 C158 C159 107.1(11)
C154 C159 C160 120.5(10)
C154 C159 C158 119.7(10)
C160 C159 C158 107.7(11)
C155 C160 C159 119.6(10)
C155 C160 C156 120.1(11)
C159 C160 C156 108.0(10)
C167 C166 C168 110.8(7)
C167 C166 P3 107.7(5)
C168 C166 P3 116.9(6)
C166 C167 P4 112.7(5)
C174 C169 C170 119.2(9)
C174 C169 P3 118.7(7)
C170 C169 P3 122.1(7)
C169 C170 C171 120.3(10)
C172 C171 C170 120.0(11)
C171 C172 C173 120.5(10)
C172 C173 C174 118.6(9)
C169 C174 C173 121.4(10)
C176 C175 C180 118.5(9)
C176 C175 P3 116.6(7)
C180 C175 P3 124.7(7)
C175 C176 C177 120.7(9)
C178 C177 C176 119.9(10)
C179 C178 C177 118.8(9)
C178 C179 C180 122.0(10)
C179 C180 C175 120.2(9)
C182 C181 C186 118.2(9)
C182 C181 P4 120.2(7)
C186 C181 P4 121.4(7)
C181 C182 C183 121.7(10)
C184 C183 C182 121.2(11)
C183 C184 C185 117.3(10)
C186 C185 C184 121.0(9)
C185 C186 C181 120.5(9)
C192 C187 C188 116.4(9)
C192 C187 P4 123.3(8)
C188 C187 P4 120.3(7)
C189 C188 C187 122.5(10)
C188 C189 C190 119.1(10)
C191 C190 C189 120.9(10)
C190 C191 C192 117.9(10)
C191 C192 C187 123.0(10)
C206 C201 C202 117(3)
C206 C201 C207 116(5)
C202 C201 C207 127(4)
C203 C202 C201 120(3)
C204 C203 C202 117(3)
C203 C204 C205 116(3)
C206 C205 C204 122(4)
C205 C206 C201 127(7)
C213 C208 C209 120(2)
C213 C208 C214 116(3)
C209 C208 C214 124(2)
C208 C209 C210 119(2)
C211 C210 C209 123(2)
C210 C211 C212 120(3)
C211 C212 C213 119(2)
C208 C213 C212 120(2)

loop_
_geom_bond_atom_site_label_1
_geom_bond_atom_site_label_2
_geom_bond_distance
Ru1 C3 2.261(7)
Ru1 C2 2.268(7)
Ru1 C4 2.318(6)
Ru1 C1 2.319(7)
Ru1 P1 2.357(2)
Ru1 P2 2.357(2)
Ru1 C5 2.372(7)
Ru1 Br1 2.5742(9)
Ru2 C102 2.243(7)
Ru2 C103 2.263(7)
Ru2 C104 2.301(7)
Ru2 C101 2.301(7)
Ru2 P3 2.348(2)
Ru2 P4 2.361(2)
Ru2 C105 2.362(7)
Ru2 Br2 2.5644(9)
P1 C69 1.831(10)
P1 C66 1.839(9)
P1 C75 1.860(9)
P2 C81 1.830(9)
P2 C67 1.846(9)
P2 C87 1.858(9)
P3 C175 1.848(9)
P3 C166 1.860(9)
P3 C169 1.863(10)
P4 C181 1.835(10)
P4 C187 1.838(9)
P4 C167 1.864(8)
C1 C5 1.412(10)
C1 C2 1.441(10)
C1 C6 1.529(10)
C2 C3 1.443(10)
C2 C7 1.504(10)
C3 C4 1.449(11)
C3 C8 1.501(10)
C4 C5 1.436(10)
C4 C9 1.515(10)
C5 C10 1.523(10)
C6 C11 1.527(12)
C6 C61 1.535(11)
C6 C20 1.542(13)
C7 C62 1.522(12)
C7 C13 1.543(10)
C7 C12 1.547(12)
C8 C63 1.529(11)
C8 C14 1.539(13)
C8 C15 1.547(11)
C9 C17 1.529(12)
C9 C64 1.536(11)
C9 C16 1.539(12)
C10 C18 1.531(12)
C10 C65 1.540(11)
C10 C19 1.553(11)
C11 C12 1.373(12)
C11 C21 1.438(12)
C12 C22 1.427(12)
C13 C14 1.362(13)
C13 C23 1.436(13)
C14 C24 1.446(12)
C15 C16 1.375(13)
C15 C25 1.423(13)
C16 C26 1.442(11)
C17 C18 1.360(13)
C17 C27 1.426(12)
C18 C28 1.440(12)
C19 C20 1.351(13)
C19 C29 1.434(13)
C20 C30 1.435(12)
C21 C31 1.384(13)
C21 C30 1.451(13)
C22 C32 1.391(14)
C22 C23 1.456(12)
C23 C33 1.392(12)
C24 C34 1.377(13)
C24 C25 1.460(13)
C25 C35 1.396(13)
C26 C36 1.405(13)
C26 C27 1.423(13)
C27 C37 1.391(13)
C28 C38 1.382(13)
C28 C29 1.447(14)
C29 C39 1.395(13)
C30 C40 1.399(15)
C31 C41 1.440(15)
C31 C32 1.457(14)
C32 C42 1.443(13)
C33 C34 1.417(14)
C33 C43 1.449(14)
C34 C44 1.454(13)
C35 C36 1.438(15)
C35 C45 1.439(14)
C36 C46 1.451(13)
C37 C38 1.422(14)
C37 C47 1.464(14)
C38 C48 1.448(13)
C39 C49 1.409(15)
C39 C40 1.445(15)
C40 C50 1.435(13)
C41 C50 1.398(15)
C41 C51 1.445(13)
C42 C43 1.396(14)
C42 C51 1.422(15)
C43 C52 1.471(14)
C44 C45 1.410(15)
C44 C52 1.434(15)
C45 C53 1.446(13)
C46 C47 1.396(14)
C46 C53 1.473(14)
C47 C54 1.459(15)
C48 C49 1.417(16)
C48 C54 1.467(14)
C49 C55 1.443(14)
C50 C55 1.453(16)
C51 C56 1.406(15)
C52 C57 1.402(14)
C53 C58 1.400(13)
C54 C59 1.390(13)
C55 C60 1.385(15)
C56 C57 1.439(15)
C56 C60 1.452(14)
C57 C58 1.424(14)
C58 C59 1.448(13)
C59 C60 1.445(16)
C66 C67 1.525(12)
C66 C68 1.536(12)
C69 C74 1.367(13)
C69 C70 1.407(14)
C70 C71 1.382(14)
C71 C72 1.383(18)
C72 C73 1.36(2)
C73 C74 1.390(16)
C75 C80 1.387(13)
C75 C76 1.389(13)
C76 C77 1.391(15)
C77 C78 1.341(17)
C78 C79 1.387(16)
C79 C80 1.384(13)
C81 C82 1.393(13)
C81 C86 1.396(13)
C82 C83 1.405(14)
C83 C84 1.362(17)
C84 C85 1.371(17)
C85 C86 1.395(12)
C87 C92 1.374(13)
C87 C88 1.415(13)
C88 C89 1.385(12)
C89 C90 1.399(17)
C90 C91 1.376(17)
C91 C92 1.399(13)
C101 C105 1.399(11)
C101 C102 1.440(12)
C101 C106 1.547(11)
C102 C103 1.436(12)
C102 C107 1.515(11)
C103 C104 1.429(12)
C103 C108 1.502(12)
C104 C105 1.433(11)
C104 C109 1.532(11)
C105 C110 1.518(12)
C106 C120 1.532(13)
C106 C161 1.533(13)
C106 C111 1.540(13)
C107 C162 1.520(12)
C107 C113 1.524(14)
C107 C112 1.547(14)
C108 C115 1.527(14)
C108 C163 1.531(13)
C108 C114 1.561(15)
C109 C117 1.536(14)
C109 C164 1.538(12)
C109 C116 1.562(15)
C110 C165 1.521(13)
C110 C118 1.527(12)
C110 C119 1.540(13)
C111 C112 1.325(16)
C111 C121 1.433(13)
C112 C122 1.486(14)
C113 C114 1.336(17)
C113 C123 1.465(14)
C114 C124 1.443(15)
C115 C116 1.362(17)
C115 C125 1.455(16)
C116 C126 1.463(12)
C117 C118 1.380(14)
C117 C127 1.419(13)
C118 C128 1.438(13)
C119 C120 1.347(14)
C119 C129 1.434(12)
C120 C130 1.450(12)
C121 C131 1.395(15)
C121 C130 1.457(16)
C122 C132 1.380(15)
C122 C123 1.433(17)
C123 C133 1.382(17)
C124 C134 1.383(17)
C124 C125 1.46(2)
C125 C135 1.385(16)
C126 C136 1.365(16)
C126 C127 1.473(18)
C127 C137 1.428(13)
C128 C138 1.372(15)
C128 C129 1.434(14)
C129 C139 1.403(13)
C130 C140 1.381(13)
C131 C141 1.432(14)
C131 C132 1.445(19)
C132 C142 1.447(18)
C133 C134 1.46(2)
C133 C143 1.468(15)
C134 C144 1.449(16)
C135 C136 1.437(19)
C135 C145 1.473(18)
C136 C146 1.461(15)
C137 C147 1.431(16)
C137 C138 1.437(17)
C138 C148 1.448(14)
C139 C149 1.431(13)
C139 C140 1.432(15)
C140 C150 1.478(15)
C141 C150 1.377(16)
C141 C151 1.425(17)
C142 C143 1.34(2)
C142 C151 1.456(17)
C143 C152 1.44(2)
C144 C145 1.39(2)
C144 C152 1.44(2)
C145 C153 1.483(18)
C146 C147 1.423(17)
C146 C153 1.46(2)
C147 C154 1.440(15)
C148 C149 1.399(15)
C148 C154 1.444(15)
C149 C155 1.431(15)
C150 C155 1.449(16)
C151 C156 1.406(17)
C152 C157 1.406(17)
C153 C158 1.376(18)
C154 C159 1.388(16)
C155 C160 1.391(16)
C156 C157 1.428(18)
C156 C160 1.457(16)
C157 C158 1.455(19)
C158 C159 1.468(17)
C159 C160 1.448(16)
C166 C167 1.506(12)
C166 C168 1.539(10)
C169 C174 1.356(13)
C169 C170 1.388(14)
C170 C171 1.401(15)
C171 C172 1.361(18)
C172 C173 1.390(17)
C173 C174 1.411(14)
C175 C176 1.382(13)
C175 C180 1.383(13)
C176 C177 1.398(14)
C177 C178 1.380(16)
C178 C179 1.366(15)
C179 C180 1.373(13)
C181 C182 1.351(14)
C181 C186 1.398(12)
C182 C183 1.391(15)
C183 C184 1.375(16)
C184 C185 1.400(16)
C185 C186 1.380(14)
C187 C192 1.394(13)
C187 C188 1.399(15)
C188 C189 1.372(14)
C189 C190 1.395(16)
C190 C191 1.389(19)
C191 C192 1.392(14)
C201 C206 1.26(7)
C201 C202 1.42(5)
C201 C207 1.48(4)
C202 C203 1.34(3)
C203 C204 1.34(3)
C204 C205 1.49(5)
C205 C206 1.11(8)
C208 C213 1.34(3)
C208 C209 1.36(3)
C208 C214 1.49(3)
C209 C210 1.38(3)
C210 C211 1.31(3)
C211 C212 1.34(4)
C212 C213 1.44(4)
